data_2243904
loop_
_publ_author_name
'Xu, Xiaowen'
'Hoogenboom, Richard'
'Van Hecke, Kristof'

_publ_section_title
;
 Crystal structures of three
 <i>N</i>-(pyridine-2-carbonyl)pyridine-2-carboxamides as potential
 ligands for supramolecular chemistry
;
_journal_coeditor_code VM2252
_journal_issue 9
_journal_name_full 'Acta Crystallographica Section E'
_journal_page_first
;
;
_journal_paper_doi 10.1107/S2056989021008562
_journal_volume 77
_journal_year 2021
_chemical_formula_iupac 'C12 H9 N3 O2'
_chemical_formula_moiety 'C12 H9 N3 O2'
_chemical_formula_sum 'C12 H9 N3 O2'
_chemical_formula_weight 227.22
_chemical_name_systematic
;
<i>N</i>-(Pyridine-2-carbonyl)pyridine-2-carboxamide
;
_space_group_crystal_system orthorhombic
_space_group_IT_number 33
_space_group_name_Hall 'P 2c -2n'
_space_group_name_H-M_alt 'P n a 21'
_atom_sites_solution_hydrogens mixed
_atom_sites_solution_primary direct
_audit_creation_method
;
Olex2 1.2
(compiled May 18 2018 14:05:52 for OlexSys, GUI svn.r5506)
;
_cell_angle_alpha 90
_cell_angle_beta 90
_cell_angle_gamma 90
_cell_formula_units_Z 4
_cell_length_a 16.2689(6)
_cell_length_b 12.8086(7)
_cell_length_c 4.9983(2)
_cell_measurement_reflns_used 4719
_cell_measurement_temperature 100(2)
_cell_measurement_theta_max 74.0080
_cell_measurement_theta_min 4.2110
_cell_volume 1041.55(8)
_computing_cell_refinement
;
CrysAlisPro (Rigaku OD, 2015)
;
_computing_data_collection
;
CrysAlisPro (Rigaku OD, 2015)
;
_computing_data_reduction
;
CrysAlisPro (Rigaku OD, 2015)
;
_computing_molecular_graphics
;
<i>OLEX2</i> (Dolomanov <i>et al.</i>,  2009)
;
_computing_publication_material
;
<i>OLEX2</i> (Dolomanov <i>et al.</i>,  2009)
;
_computing_structure_refinement
;
ShelXL (Sheldrick, 2015)
;
_computing_structure_solution
;
ShelXS (Sheldrick, 2008)
;
_diffrn_ambient_temperature 100(2)
_diffrn_detector 'CCD plate'
_diffrn_detector_area_resol_mean 10.4839
_diffrn_measured_fraction_theta_full 1.000
_diffrn_measured_fraction_theta_max 0.989
_diffrn_measurement_device 'four-circle diffractometer'
_diffrn_measurement_device_type 'SuperNova, Dual, Cu at zero, Atlas'
_diffrn_measurement_method '\w scans'
_diffrn_radiation_monochromator mirror
_diffrn_radiation_probe x-ray
_diffrn_radiation_type CuK\a
_diffrn_radiation_wavelength 1.54184
_diffrn_reflns_av_R_equivalents 0.0761
_diffrn_reflns_av_unetI/netI 0.0421
_diffrn_reflns_limit_h_max 20
_diffrn_reflns_limit_h_min -14
_diffrn_reflns_limit_k_max 15
_diffrn_reflns_limit_k_min -15
_diffrn_reflns_limit_l_max 6
_diffrn_reflns_limit_l_min -5
_diffrn_reflns_number 8626
_diffrn_reflns_theta_full 67.684
_diffrn_reflns_theta_max 75.324
_diffrn_reflns_theta_min 4.393
_diffrn_source 'micro-focus sealed X-ray tube'
_exptl_absorpt_coefficient_mu 0.849
_exptl_absorpt_correction_T_max 0.563
_exptl_absorpt_correction_T_min 0.187
_exptl_absorpt_correction_type gaussian
_exptl_absorpt_process_details
;
(CrysAlisPro; Rigaku OD, 2015)
;
_exptl_crystal_colour 'clear colourless'
_exptl_crystal_density_diffrn 1.449
_exptl_crystal_density_method 'not measured'
_exptl_crystal_description block
_exptl_crystal_F_000 472
_exptl_crystal_size_max 0.202
_exptl_crystal_size_mid 0.116
_exptl_crystal_size_min 0.057
_refine_diff_density_max 0.318
_refine_diff_density_min -0.299
_refine_ls_abs_structure_details
;
Flack <i>x</i> determined using 673 quotients
[(<i>I</i>^+^)-(<i>I</i>^-^)]/[(<i>I</i>^+^)+(<i>I</i>^-^)]
(Parsons <i>et al.</i>,  2013)
;
_refine_ls_abs_structure_Flack 0.0(3)
_refine_ls_extinction_method none
_refine_ls_goodness_of_fit_ref 1.071
_refine_ls_hydrogen_treatment mixed
_refine_ls_matrix_type full
_refine_ls_number_parameters 157
_refine_ls_number_reflns 2028
_refine_ls_number_restraints 1
_refine_ls_restrained_S_all 1.071
_refine_ls_R_factor_all 0.0656
_refine_ls_R_factor_gt 0.0597
_refine_ls_shift/su_max 0.000
_refine_ls_shift/su_mean 0.000
_refine_ls_structure_factor_coef Fsqd
_refine_ls_weighting_details 'w=1/[\s^2^(Fo^2^)+(0.1236P)^2^+0.0215P] where P=(Fo^2^+2Fc^2^)/3'
_refine_ls_weighting_scheme calc
_refine_ls_wR_factor_gt 0.1590
_refine_ls_wR_factor_ref 0.1700
_reflns_number_gt 1831
_reflns_number_total 2028
_reflns_threshold_expression 'I > 2\s(I)'
_cod_data_source_file vm2252sup1.cif
_cod_data_source_block 1
_cod_original_cell_volume 1041.56(8)
_cod_database_code 2243904
_shelx_space_group_comment
;
The symmetry employed for this shelxl refinement is uniquely defined
by the following loop, which should always be used as a source of
symmetry information in preference to the above space-group names.
They are only intended as comments.
;

loop_
_space_group_symop_operation_xyz
'x, y, z'
'-x, -y, z+1/2'
'-x+1/2, y+1/2, z+1/2'
'x+1/2, -y+1/2, z'

loop_
_atom_site_type_symbol
_atom_site_label
_atom_site_fract_x
_atom_site_fract_y
_atom_site_fract_z
_atom_site_U_iso_or_equiv
_atom_site_adp_type
_atom_site_calc_flag
_atom_site_occupancy
_atom_site_disorder_assembly
_atom_site_disorder_group
O O1 0.29400(14) 0.3937(2) 0.2999(6) 0.0362(7) Uani d 1 . .
O O2 0.22855(16) 0.2512(2) 0.7000(6) 0.0343(7) Uani d 1 . .
N N1 0.10762(18) 0.4562(3) -0.0277(7) 0.0301(7) Uani d 1 . .
N N2 0.16131(17) 0.3339(2) 0.3528(7) 0.0299(7) Uani d 1 . .
N N3 0.01890(19) 0.2587(3) 0.5153(7) 0.0335(8) Uani d 1 . .
C C1 0.1883(2) 0.4642(3) 0.0217(8) 0.0288(8) Uani d 1 . .
C C2 0.2393(2) 0.5328(3) -0.1112(8) 0.0322(8) Uani d 1 . .
H H2A 0.296091 0.536690 -0.068626 0.039 Uiso calc 1 . .
C C3 0.2060(2) 0.5956(3) -0.3071(9) 0.0372(9) Uani d 1 . .
H H3 0.239464 0.643907 -0.401515 0.045 Uiso calc 1 . .
C C4 0.1232(2) 0.5872(3) -0.3640(9) 0.0372(9) Uani d 1 . .
H H4 0.098806 0.628601 -0.500275 0.045 Uiso calc 1 . .
C C5 0.0767(2) 0.5170(3) -0.2176(8) 0.0344(8) Uani d 1 . .
H H5 0.019566 0.512061 -0.255151 0.041 Uiso calc 1 . .
C C6 0.2213(2) 0.3943(3) 0.2372(8) 0.0279(8) Uani d 1 . .
C C7 0.1662(2) 0.2696(3) 0.5753(8) 0.0284(8) Uani d 1 . .
C C8 0.0840(2) 0.2245(3) 0.6517(8) 0.0290(8) Uani d 1 . .
C C9 -0.0551(2) 0.2220(3) 0.5853(10) 0.0361(9) Uani d 1 . .
H H9 -0.101987 0.245492 0.489110 0.043 Uiso calc 1 . .
C C10 -0.0664(2) 0.1513(3) 0.7923(9) 0.0371(9) Uani d 1 . .
H H10 -0.119977 0.127904 0.838484 0.045 Uiso calc 1 . .
C C11 0.0010(3) 0.1157(4) 0.9290(9) 0.0410(10) Uani d 1 . .
H H11 -0.004963 0.066767 1.070577 0.049 Uiso calc 1 . .
C C12 0.0785(2) 0.1526(3) 0.8565(9) 0.0368(9) Uani d 1 . .
H H12 0.126414 0.128826 0.946242 0.044 Uiso calc 1 . .
H H2 0.110(3) 0.341(4) 0.286(12) 0.044 Uiso d 1 . .

loop_
_atom_site_aniso_label
_atom_site_aniso_U_11
_atom_site_aniso_U_22
_atom_site_aniso_U_33
_atom_site_aniso_U_12
_atom_site_aniso_U_13
_atom_site_aniso_U_23
O1 0.0224(11) 0.0457(15) 0.0404(17) 0.0004(11) -0.0002(11) 0.0017(13)
O2 0.0291(12) 0.0387(14) 0.0352(15) 0.0032(10) -0.0065(10) 0.0041(12)
N1 0.0235(13) 0.0340(15) 0.0328(17) 0.0006(11) -0.0019(12) -0.0011(13)
N2 0.0235(13) 0.0350(15) 0.0312(17) 0.0004(11) -0.0032(12) 0.0022(13)
N3 0.0286(14) 0.0353(16) 0.0365(19) -0.0011(11) 0.0011(13) 0.0023(15)
C1 0.0270(15) 0.0290(16) 0.0302(19) 0.0025(13) 0.0024(14) -0.0040(14)
C2 0.0270(16) 0.0333(18) 0.036(2) -0.0007(13) 0.0064(15) -0.0024(16)
C3 0.0379(19) 0.0334(18) 0.040(2) 0.0007(15) 0.0100(17) 0.0029(17)
C4 0.0424(19) 0.0361(18) 0.033(2) 0.0081(17) 0.0016(17) -0.0015(16)
C5 0.0308(16) 0.0393(18) 0.033(2) 0.0036(15) 0.0007(16) -0.0005(17)
C6 0.0214(15) 0.0318(17) 0.0304(19) 0.0016(12) -0.0011(13) -0.0024(15)
C7 0.0303(16) 0.0281(16) 0.0269(18) 0.0034(13) -0.0011(14) 0.0002(14)
C8 0.0283(16) 0.0296(17) 0.0292(19) 0.0010(13) -0.0011(13) -0.0032(15)
C9 0.0262(16) 0.0390(19) 0.043(2) -0.0019(15) 0.0023(16) 0.0022(16)
C10 0.0350(17) 0.0367(18) 0.040(2) -0.0063(15) 0.0072(16) -0.0006(17)
C11 0.043(2) 0.041(2) 0.038(3) -0.0062(16) 0.0010(18) 0.0060(18)
C12 0.0346(17) 0.041(2) 0.035(2) -0.0004(15) -0.0030(15) 0.0069(17)

loop_
_atom_type_symbol
_atom_type_description
_atom_type_scat_dispersion_real
_atom_type_scat_dispersion_imag
_atom_type_scat_source
C C 0.0181 0.0091 'International Tables Vol C Tables 4.2.6.8 and 6.1.1.4'
H H 0.0000 0.0000 'International Tables Vol C Tables 4.2.6.8 and 6.1.1.4'
N N 0.0311 0.0180 'International Tables Vol C Tables 4.2.6.8 and 6.1.1.4'
O O 0.0492 0.0322 'International Tables Vol C Tables 4.2.6.8 and 6.1.1.4'

loop_
_exptl_crystal_face_index_h
_exptl_crystal_face_index_k
_exptl_crystal_face_index_l
_exptl_crystal_face_perp_dist
-6 7 0 0.0390
7 -6 0 0.0118
7 4 2 0.0697
-5 -3 -3 0.0960
-1 0 -3 0.0900
10 3 0 0.0374
-8 -4 -1 0.0844
5 7 0 0.0447
-9 4 1 0.0564
-10 3 0 0.0568
0 4 3 0.0917
-4 -3 3 0.0951
-4 -7 1 0.0399
7 -5 -1 0.0426

loop_
_geom_angle_atom_site_label_1
_geom_angle_atom_site_label_2
_geom_angle_atom_site_label_3
_geom_angle_site_symmetry_1
_geom_angle_site_symmetry_3
_geom_angle
_geom_angle_publ_flag
C5 N1 C1 . . 117.3(3) ?
C6 N2 C7 . . 129.2(3) ?
C6 N2 H2 . . 116(3) ?
C7 N2 H2 . . 114(3) ?
C8 N3 C9 . . 117.8(4) ?
N1 C1 C2 . . 123.3(4) ?
N1 C1 C6 . . 115.9(3) ?
C2 C1 C6 . . 120.7(3) ?
C1 C2 H2A . . 120.7 ?
C3 C2 C1 . . 118.6(3) ?
C3 C2 H2A . . 120.7 ?
C2 C3 H3 . . 120.5 ?
C2 C3 C4 . . 119.0(4) ?
C4 C3 H3 . . 120.5 ?
C3 C4 H4 . . 120.8 ?
C3 C4 C5 . . 118.3(4) ?
C5 C4 H4 . . 120.8 ?
N1 C5 C4 . . 123.5(4) ?
N1 C5 H5 . . 118.3 ?
C4 C5 H5 . . 118.3 ?
O1 C6 N2 . . 125.1(3) ?
O1 C6 C1 . . 122.3(3) ?
N2 C6 C1 . . 112.6(3) ?
O2 C7 N2 . . 125.1(3) ?
O2 C7 C8 . . 122.5(3) ?
N2 C7 C8 . . 112.4(3) ?
N3 C8 C7 . . 116.7(3) ?
N3 C8 C12 . . 123.1(4) ?
C12 C8 C7 . . 120.1(3) ?
N3 C9 H9 . . 118.6 ?
N3 C9 C10 . . 122.9(4) ?
C10 C9 H9 . . 118.6 ?
C9 C10 H10 . . 120.5 ?
C11 C10 C9 . . 118.9(4) ?
C11 C10 H10 . . 120.5 ?
C10 C11 H11 . . 120.6 ?
C10 C11 C12 . . 118.7(4) ?
C12 C11 H11 . . 120.6 ?
C8 C12 C11 . . 118.6(4) ?
C8 C12 H12 . . 120.7 ?
C11 C12 H12 . . 120.7 ?

loop_
_geom_bond_atom_site_label_1
_geom_bond_atom_site_label_2
_geom_bond_site_symmetry_2
_geom_bond_distance
_geom_bond_publ_flag
O1 C6 . 1.224(4) ?
O2 C7 . 1.214(4) ?
N1 C1 . 1.339(4) ?
N1 C5 . 1.327(5) ?
N2 C6 . 1.373(5) ?
N2 C7 . 1.385(5) ?
N2 H2 . 0.90(5) ?
N3 C8 . 1.333(5) ?
N3 C9 . 1.339(5) ?
C1 C2 . 1.379(5) ?
C1 C6 . 1.499(5) ?
C2 H2A . 0.9500 ?
C2 C3 . 1.378(6) ?
C3 H3 . 0.9500 ?
C3 C4 . 1.380(6) ?
C4 H4 . 0.9500 ?
C4 C5 . 1.385(6) ?
C5 H5 . 0.9500 ?
C7 C8 . 1.506(5) ?
C8 C12 . 1.380(6) ?
C9 H9 . 0.9500 ?
C9 C10 . 1.387(6) ?
C10 H10 . 0.9500 ?
C10 C11 . 1.370(6) ?
C11 H11 . 0.9500 ?
C11 C12 . 1.394(6) ?
C12 H12 . 0.9500 ?

loop_
_geom_hbond_atom_site_label_D
_geom_hbond_atom_site_label_H
_geom_hbond_atom_site_label_A
_geom_hbond_site_symmetry_D
_geom_hbond_site_symmetry_H
_geom_hbond_site_symmetry_A
_geom_hbond_distance_DH
_geom_hbond_distance_HA
_geom_hbond_distance_DA
_geom_hbond_angle_DHA
_geom_hbond_publ_flag
N2 H2 N1 ? ? ? 0.90(5) 2.15(6) 2.614(5) 111(4) yes
N2 H2 N3 . . . 0.90(5) 2.15(5) 2.637(4) 113(5) yes
C3 H3 O2 . . 3_553 0.95 2.48 3.343(5) 152 yes
C5 H5 N1 . . 2_564 0.95 2.51 3.393(5) 154 yes

loop_
_geom_torsion_atom_site_label_1
_geom_torsion_atom_site_label_2
_geom_torsion_atom_site_label_3
_geom_torsion_atom_site_label_4
_geom_torsion_site_symmetry_1
_geom_torsion_site_symmetry_2
_geom_torsion_site_symmetry_3
_geom_torsion_site_symmetry_4
_geom_torsion
_geom_torsion_publ_flag
O2 C7 C8 N3 . . . . 173.6(4) ?
O2 C7 C8 C12 . . . . -5.5(5) ?
N1 C1 C2 C3 . . . . -0.8(6) ?
N1 C1 C6 O1 . . . . 179.4(4) ?
N1 C1 C6 N2 . . . . -1.1(5) ?
N2 C7 C8 N3 . . . . -5.8(5) ?
N2 C7 C8 C12 . . . . 175.2(4) ?
N3 C8 C12 C11 . . . . -1.6(6) ?
N3 C9 C10 C11 . . . . -1.1(7) ?
C1 N1 C5 C4 . . . . -0.1(6) ?
C1 C2 C3 C4 . . . . -0.3(6) ?
C2 C1 C6 O1 . . . . -1.5(5) ?
C2 C1 C6 N2 . . . . 178.0(3) ?
C2 C3 C4 C5 . . . . 1.1(6) ?
C3 C4 C5 N1 . . . . -1.0(6) ?
C5 N1 C1 C2 . . . . 1.0(6) ?
C5 N1 C1 C6 . . . . -179.9(3) ?
C6 N2 C7 O2 . . . . -4.7(6) ?
C6 N2 C7 C8 . . . . 174.7(3) ?
C6 C1 C2 C3 . . . . -179.8(3) ?
C7 N2 C6 O1 . . . . 7.6(6) ?
C7 N2 C6 C1 . . . . -171.9(3) ?
C7 C8 C12 C11 . . . . 177.4(4) ?
C8 N3 C9 C10 . . . . 0.3(6) ?
C9 N3 C8 C7 . . . . -178.0(3) ?
C9 N3 C8 C12 . . . . 1.0(6) ?
C9 C10 C11 C12 . . . . 0.5(7) ?
C10 C11 C12 C8 . . . . 0.7(7) ?
